data_2017428
loop_
_publ_author_name
'Hendsbee, Arthur D.'
'Masuda, Jason D.'
'Pi\'orko, Adam'

_publ_section_title
;
 (\h^5^-Cyclopentadienyl)[(1,2,3,4,4a,10a-\h)-1-methylthianthrene]iron(II)
 hexafluoridophosphate acetone 0.33-solvate
;
_journal_coeditor_code FN3032
_journal_issue 12
_journal_name_full 'Acta Crystallographica Section C'
_journal_page_first m466
_journal_page_last m468
_journal_paper_doi 10.1107/S0108270109035847
_journal_volume 65
_journal_year 2009
_chemical_formula_iupac '[Fe (C5 H5) (C13 H10 S2)] P F6 , 0.33C3 H6 O'
_chemical_formula_moiety 'C18 H15 Fe S2 + , F6 P - , 0.33C3 H6 O'
_chemical_formula_sum 'C19 H17 F6 Fe O0.33 P S2'
_chemical_formula_weight 515.60
_chemical_name_systematic
;
(\h^5^-Cyclopentadienyl)[(1,2,3,4,4a,10a-\h)-1-methylthianthrene]iron(II)
hexafluoridophosphate acetone 0.33-solvate
;
_space_group_IT_number 2
_symmetry_cell_setting triclinic
_symmetry_space_group_name_Hall '-P 1'
_symmetry_space_group_name_H-M 'P -1'
_atom_sites_solution_hydrogens geom
_atom_sites_solution_primary direct
_atom_sites_solution_secondary difmap
_audit_creation_method SHELXL97
_cell_angle_alpha 83.5080(10)
_cell_angle_beta 75.2510(10)
_cell_angle_gamma 84.0880(10)
_cell_formula_units_Z 2
_cell_length_a 10.5598(10)
_cell_length_b 15.4984(15)
_cell_length_c 19.4769(19)
_cell_measurement_reflns_used 3081
_cell_measurement_temperature 296(2)
_cell_measurement_theta_max 21.32
_cell_measurement_theta_min 2.28
_cell_volume 3053.6(5)
_computing_cell_refinement 'SAINT (Bruker, 2008)'
_computing_data_collection 'APEX2 (Bruker, 2008)'
_computing_data_reduction 'SAINT (Bruker, 2008)'
_computing_molecular_graphics 'SHELXTL (Sheldrick, 2008)'
_computing_publication_material 'SHELXTL (Sheldrick, 2008)'
_computing_structure_refinement 'SHELXL97 (Sheldrick, 2008)'
_computing_structure_solution 'SHELXS97 (Sheldrick, 2008)'
_diffrn_ambient_temperature 296(2)
_diffrn_measured_fraction_theta_full 0.975
_diffrn_measured_fraction_theta_max 0.975
_diffrn_measurement_device_type 'Bruker APEXII CCD'
_diffrn_measurement_method '\f and \w'
_diffrn_radiation_monochromator graphite
_diffrn_radiation_source 'sealed tube'
_diffrn_radiation_type MoK\a
_diffrn_radiation_wavelength 0.71073
_diffrn_reflns_av_R_equivalents 0.0407
_diffrn_reflns_av_sigmaI/netI 0.0748
_diffrn_reflns_limit_h_max 12
_diffrn_reflns_limit_h_min -12
_diffrn_reflns_limit_k_max 18
_diffrn_reflns_limit_k_min -18
_diffrn_reflns_limit_l_max 23
_diffrn_reflns_limit_l_min -19
_diffrn_reflns_number 20371
_diffrn_reflns_theta_full 25.00
_diffrn_reflns_theta_max 25.00
_diffrn_reflns_theta_min 2.00
_diffrn_standards_number 0
_exptl_absorpt_coefficient_mu 1.083
_exptl_absorpt_correction_T_max 0.7455
_exptl_absorpt_correction_T_min 0.6431
_exptl_absorpt_correction_type multi-scan
_exptl_absorpt_process_details '(SADABS; Bruker, 2008)'
_exptl_crystal_colour brown
_exptl_crystal_density_diffrn 1.682
_exptl_crystal_density_method 'not measured'
_exptl_crystal_description amorphous
_exptl_crystal_F_000 1564
_exptl_crystal_size_max .45827
_exptl_crystal_size_mid .32026
_exptl_crystal_size_min .12604
_refine_diff_density_max 0.932
_refine_diff_density_min -0.768
_refine_ls_extinction_method none
_refine_ls_goodness_of_fit_ref 1.079
_refine_ls_hydrogen_treatment constr
_refine_ls_matrix_type full
_refine_ls_number_parameters 884
_refine_ls_number_reflns 10509
_refine_ls_number_restraints 498
_refine_ls_restrained_S_all 1.192
_refine_ls_R_factor_all 0.1170
_refine_ls_R_factor_gt 0.0629
_refine_ls_shift/su_max 0.001
_refine_ls_shift/su_mean 0.000
_refine_ls_structure_factor_coef Fsqd
_refine_ls_weighting_details 'calc w=1/[\s^2^(Fo^2^)+(0.0782P)^2^+3.5P] where P=(Fo^2^+2Fc^2^)/3'
_refine_ls_weighting_scheme calc
_refine_ls_wR_factor_gt 0.1497
_refine_ls_wR_factor_ref 0.1801
_reflns_number_gt 6357
_reflns_number_total 10509
_reflns_threshold_expression I>2\s(I)
_cod_data_source_file fn3032.cif
_cod_data_source_block I
_cod_original_formula_sum 'C19 H17 F6 Fe1 O0.33 P1 S2'
_cod_database_code 2017428
_cod_database_fobs_code 2017428

loop_
_symmetry_equiv_pos_as_xyz
'x, y, z'
'-x, -y, -z'

loop_
_atom_site_type_symbol
_atom_site_label
_atom_site_fract_x
_atom_site_fract_y
_atom_site_fract_z
_atom_site_U_iso_or_equiv
_atom_site_adp_type
_atom_site_calc_flag
_atom_site_refinement_flags
_atom_site_occupancy
_atom_site_disorder_assembly
_atom_site_disorder_group
C C1 0.9272(6) 0.4080(4) 0.2205(4) 0.0402(16) Uani d . 1 . .
C C2 0.9698(6) 0.3920(5) 0.2840(4) 0.0493(19) Uani d . 1 . .
H H2 0.9913 0.3314 0.3004 0.059 Uiso calc R 1 . .
C C3 0.9500(6) 0.4545(5) 0.3325(4) 0.0468(18) Uani d . 1 . .
H H3 0.9596 0.4365 0.3810 0.056 Uiso calc R 1 . .
C C4 0.8890(6) 0.5369(5) 0.3184(4) 0.0413(17) Uani d . 1 . .
H H4 0.8567 0.5752 0.3569 0.050 Uiso calc R 1 . .
C C4A 0.8450(6) 0.5548(4) 0.2546(4) 0.0358(15) Uani d . 1 . .
C C5A 0.8021(6) 0.6830(4) 0.1519(4) 0.0387(16) Uani d . 1 . .
C C6 0.8102(7) 0.7710(5) 0.1269(5) 0.056(2) Uani d . 1 . .
H H6 0.8009 0.8128 0.1589 0.068 Uiso calc R 1 . .
C C7 0.8320(8) 0.7956(6) 0.0553(5) 0.067(2) Uani d . 1 . .
H H7 0.8359 0.8543 0.0391 0.080 Uiso calc R 1 . .
C C8 0.8480(9) 0.7346(6) 0.0070(5) 0.070(2) Uani d . 1 . .
H H8 0.8601 0.7519 -0.0414 0.084 Uiso calc R 1 . .
C C9 0.8459(8) 0.6472(5) 0.0311(4) 0.058(2) Uani d . 1 . .
H H9 0.8616 0.6056 -0.0016 0.069 Uiso calc R 1 . .
C C10A 0.8651(6) 0.4911(4) 0.2054(4) 0.0397(16) Uani d . 1 . .
C C11 0.9415(8) 0.3374(5) 0.1719(4) 0.061(2) Uani d . 1 . .
H H11A 0.9749 0.2840 0.1934 0.092 Uiso calc R 1 . .
H H11B 1.0015 0.3533 0.1272 0.092 Uiso calc R 1 . .
H H11C 0.8575 0.3298 0.1640 0.092 Uiso calc R 1 . .
C C12 0.6279(8) 0.4391(6) 0.4005(4) 0.062(2) Uani d . 1 . .
H H12 0.6269 0.4693 0.4422 0.074 Uiso calc R 1 . .
C C13 0.6797(7) 0.3546(6) 0.3888(5) 0.059(2) Uani d . 1 . .
H H13 0.7213 0.3149 0.4210 0.071 Uiso calc R 1 . .
C C14 0.6613(8) 0.3354(6) 0.3241(5) 0.065(2) Uani d . 1 . .
H H14 0.6862 0.2799 0.3027 0.078 Uiso calc R 1 . .
C C15 0.5981(7) 0.4100(7) 0.2960(5) 0.066(3) Uani d . 1 . .
H H15 0.5708 0.4160 0.2512 0.080 Uiso calc R 1 . .
C C16 0.5781(7) 0.4732(6) 0.3436(5) 0.062(2) Uani d . 1 . .
H H16 0.5347 0.5317 0.3380 0.074 Uiso calc R 1 . .
C C9A 0.8210(7) 0.6213(4) 0.1023(4) 0.0428(17) Uani d . 1 . .
Fe Fe1 0.77381(8) 0.43924(6) 0.30810(5) 0.0351(3) Uani d . 1 . .
S S10 0.8013(2) 0.50990(12) 0.12923(10) 0.0511(5) Uani d . 1 . .
S S5 0.75385(19) 0.65572(12) 0.24398(10) 0.0489(5) Uani d . 1 . .
C C21 0.0882(6) 0.2215(4) 0.5073(4) 0.0437(17) Uani d . 1 . .
C C22 0.0990(7) 0.2556(5) 0.4359(4) 0.053(2) Uani d . 1 . .
H H22 0.0483 0.2303 0.4085 0.063 Uiso calc R 1 . .
C C23 0.2024(8) 0.3062(5) 0.3978(4) 0.055(2) Uani d . 1 . .
H H23 0.2192 0.3161 0.3458 0.066 Uiso calc R 1 . .
C C24 0.2960(7) 0.3251(5) 0.4313(4) 0.0518(19) Uani d . 1 . .
H H24 0.3779 0.3480 0.4025 0.062 Uiso calc R 1 . .
C C24A 0.2865(7) 0.2946(4) 0.5032(4) 0.0462(18) Uani d . 1 . .
C C25A 0.4330(7) 0.2288(5) 0.5980(4) 0.0466(18) Uani d . 1 . .
C C26 0.5587(8) 0.2042(6) 0.6043(5) 0.067(2) Uani d . 1 . .
H H26 0.6284 0.2344 0.5764 0.080 Uiso calc R 1 . .
C C27 0.5819(10) 0.1356(7) 0.6516(6) 0.085(3) Uani d . 1 . .
H H27 0.6665 0.1216 0.6574 0.102 Uiso calc R 1 . .
C C28 0.4805(10) 0.0871(6) 0.6907(6) 0.078(3) Uani d . 1 . .
H H28 0.4968 0.0401 0.7223 0.094 Uiso calc R 1 . .
C C29 0.3550(9) 0.1091(5) 0.6824(4) 0.061(2) Uani d . 1 . .
H H29 0.2867 0.0760 0.7077 0.073 Uiso calc R 1 . .
C C29A 0.3305(7) 0.1796(5) 0.6369(4) 0.0458(18) Uani d . 1 . .
C C30A 0.1835(6) 0.2437(4) 0.5414(4) 0.0403(16) Uani d . 1 . .
C C31 -0.0183(7) 0.1641(5) 0.5451(4) 0.055(2) Uani d . 1 . .
H H31A -0.0764 0.1931 0.5835 0.082 Uiso calc R 1 . .
H H31B 0.0198 0.1106 0.5639 0.082 Uiso calc R 1 . .
H H31C -0.0668 0.1518 0.5123 0.082 Uiso calc R 1 . .
C C32 0.3709(12) 0.0766(6) 0.4729(6) 0.082(3) Uani d . 1 . .
H H32 0.3736 0.0540 0.5216 0.099 Uiso calc R 1 . .
C C33 0.2764(10) 0.0622(6) 0.4375(8) 0.085(3) Uani d . 1 . .
H H33 0.2011 0.0270 0.4565 0.102 Uiso calc R 1 . .
C C34 0.3113(12) 0.1045(7) 0.3698(6) 0.084(3) Uani d . 1 . .
H H34 0.2642 0.1050 0.3324 0.101 Uiso calc R 1 . .
C C35 0.4237(11) 0.1432(7) 0.3633(6) 0.087(3) Uani d . 1 . .
H H35 0.4707 0.1773 0.3207 0.104 Uiso calc R 1 . .
C C36 0.4609(9) 0.1265(7) 0.4263(7) 0.081(3) Uani d . 1 . .
H H36 0.5388 0.1467 0.4363 0.098 Uiso calc R 1 . .
Fe Fe2 0.27857(9) 0.19144(6) 0.44355(5) 0.0396(3) Uani d . 1 . .
S S30 0.16657(18) 0.20821(14) 0.63178(10) 0.0547(5) Uani d . 1 . .
S S25 0.4053(2) 0.32401(13) 0.54403(12) 0.0570(5) Uani d . 1 . .
C C54 0.4542(7) 0.7622(4) 0.1444(6) 0.065(2) Uani d PG 0.683(18) A 1
H H54 0.4454 0.8225 0.1448 0.078 Uiso calc PR 0.683(18) A 1
C C55 0.4394(6) 0.7007(8) 0.2051(4) 0.065(2) Uani d PG 0.683(18) A 1
H H55 0.4192 0.7136 0.2524 0.078 Uiso calc PR 0.683(18) A 1
C C53 0.4608(6) 0.6160(5) 0.1811(6) 0.065(2) Uani d PG 0.683(18) A 1
H H53 0.4571 0.5637 0.2099 0.078 Uiso calc PR 0.683(18) A 1
C C52 0.4889(6) 0.6252(6) 0.1055(6) 0.065(2) Uani d PG 0.683(18) A 1
H H52 0.5068 0.5800 0.0760 0.078 Uiso calc PR 0.683(18) A 1
C C56 0.4848(7) 0.7156(7) 0.0828(4) 0.065(2) Uani d PG 0.683(18) A 1
H H56 0.4996 0.7400 0.0358 0.078 Uiso calc PR 0.683(18) A 1
C C52B 0.4778(6) 0.6093(4) 0.1469(6) 0.063(5) Uani d PG 0.317(18) A 2
H H52B 0.4913 0.5490 0.1468 0.076 Uiso calc PR 0.317(18) A 2
C C53B 0.4356(6) 0.6470(8) 0.2101(4) 0.063(5) Uani d PG 0.317(18) A 2
H H53B 0.4079 0.6225 0.2568 0.076 Uiso calc PR 0.317(18) A 2
C C54B 0.4483(6) 0.7393(6) 0.1806(5) 0.063(5) Uani d PG 0.317(18) A 2
H H54B 0.4308 0.7879 0.2064 0.076 Uiso calc PR 0.317(18) A 2
C C55B 0.4947(6) 0.7389(5) 0.1008(5) 0.063(5) Uani d PG 0.317(18) A 2
H H55B 0.5163 0.7881 0.0696 0.076 Uiso calc PR 0.317(18) A 2
C C56B 0.5007(6) 0.6631(8) 0.0817(4) 0.063(5) Uani d PG 0.317(18) A 2
H H56B 0.5163 0.6464 0.0357 0.076 Uiso calc PR 0.317(18) A 2
C C50A 0.1666(7) 0.7604(5) 0.1034(4) 0.0449(17) Uani d . 1 A .
C C41 0.1957(7) 0.6792(5) 0.0725(4) 0.053(2) Uani d . 1 . .
C C42 0.1888(7) 0.6019(5) 0.1196(6) 0.063(2) Uani d . 1 A .
H H42 0.2301 0.5477 0.0996 0.076 Uiso calc R 1 . .
C C43 0.1584(7) 0.6032(5) 0.1934(5) 0.063(2) Uani d . 1 A .
H H43 0.1770 0.5504 0.2230 0.076 Uiso calc R 1 . .
C C44 0.1313(7) 0.6832(5) 0.2232(4) 0.054(2) Uani d . 1 A .
H H44 0.1313 0.6851 0.2733 0.065 Uiso calc R 1 . .
C C44A 0.1327(6) 0.7624(5) 0.1782(4) 0.0440(17) Uani d . 1 . .
C C45A 0.1930(7) 0.9321(5) 0.1642(4) 0.0498(19) Uani d . 1 . .
C C46 0.2372(8) 0.9960(6) 0.1945(6) 0.071(3) Uani d . 1 . .
H H46 0.2167 0.9960 0.2439 0.085 Uiso calc R 1 . .
C C47 0.3102(10) 1.0590(6) 0.1532(7) 0.088(3) Uani d . 1 . .
H H47 0.3343 1.1035 0.1744 0.106 Uiso calc R 1 . .
C C48 0.3482(11) 1.0569(7) 0.0809(7) 0.094(3) Uani d . 1 . .
H H48 0.3999 1.0992 0.0531 0.113 Uiso calc R 1 . .
C C49 0.3100(9) 0.9921(6) 0.0489(5) 0.076(3) Uani d . 1 . .
H H49 0.3375 0.9898 -0.0002 0.092 Uiso calc R 1 . .
C C49A 0.2298(7) 0.9304(5) 0.0910(5) 0.055(2) Uani d . 1 A .
C C51 0.2370(10) 0.6739(6) -0.0065(5) 0.080(3) Uani d . 1 . .
H H51A 0.2708 0.6154 -0.0163 0.120 Uiso calc R 1 . .
H H51B 0.3041 0.7131 -0.0274 0.120 Uiso calc R 1 . .
H H51C 0.1627 0.6896 -0.0265 0.120 Uiso calc R 1 . .
Fe Fe3 0.30849(9) 0.68399(7) 0.14612(6) 0.0443(3) Uani d . 1 . .
S S45 0.0871(2) 0.85913(14) 0.21993(12) 0.0597(6) Uani d . 1 . .
S S50 0.1694(2) 0.85654(14) 0.04635(12) 0.0629(6) Uani d . 1 . .
P P1 0.3736(2) 0.34007(14) 0.15460(12) 0.0693(6) Uani d DU 1 . .
F F11 0.4260(7) 0.2721(3) 0.0994(3) 0.1181(19) Uani d DU 1 B .
F F12 0.3268(5) 0.4076(3) 0.2106(2) 0.133(2) Uani d DU 1 B .
F F13A 0.2612(8) 0.2830(5) 0.1957(5) 0.109(3) Uani d PDU 0.586(6) B 1
F F14A 0.4610(12) 0.2896(6) 0.2011(5) 0.107(3) Uani d PDU 0.586(6) B 1
F F15A 0.4849(10) 0.3981(6) 0.1137(5) 0.116(3) Uani d PDU 0.586(6) B 1
F F16A 0.2858(11) 0.3911(6) 0.1084(4) 0.112(3) Uani d PDU 0.586(6) B 1
F F14B 0.5175(3) 0.3453(10) 0.1582(8) 0.100(3) Uani d PDU 0.414(6) B 2
F F15B 0.4042(19) 0.4151(3) 0.0946(3) 0.107(3) Uani d PDU 0.414(6) B 2
F F13B 0.360(2) 0.2656(3) 0.2156(3) 0.107(3) Uani d PDU 0.414(6) B 2
F F16B 0.2355(7) 0.3499(10) 0.1393(8) 0.115(3) Uani d PDU 0.414(6) B 2
P P2 0.20247(18) 0.58365(12) 0.42021(10) 0.0548(5) Uani d DU 1 . .
F F21 0.2379(6) 0.5270(4) 0.3562(2) 0.1053(18) Uani d DU 1 C .
F F22 0.1676(4) 0.6409(2) 0.48378(15) 0.0903(16) Uani d DU 1 C .
F F23A 0.1930(15) 0.5007(2) 0.4732(2) 0.092(3) Uani d PDU 0.492(11) C 1
F F24A 0.3505(2) 0.5882(10) 0.4155(6) 0.086(3) Uani d PDU 0.492(11) C 1
F F25A 0.2108(15) 0.6673(2) 0.3678(2) 0.083(3) Uani d PDU 0.492(11) C 1
F F26A 0.0556(3) 0.5899(8) 0.4189(6) 0.082(3) Uani d PDU 0.492(11) C 1
F F23B 0.3238(10) 0.5404(8) 0.4455(5) 0.088(3) Uani d PDU 0.508(11) C 2
F F24B 0.2795(13) 0.6573(5) 0.3722(3) 0.090(3) Uani d PDU 0.508(11) C 2
F F25B 0.0780(8) 0.6241(7) 0.3967(5) 0.082(3) Uani d PDU 0.508(11) C 2
F F26B 0.1239(13) 0.5105(5) 0.4680(4) 0.102(3) Uani d PDU 0.508(11) C 2
P P3 0.1131(2) 0.90440(12) 0.65271(11) 0.0626(6) Uani d DU 1 . .
F F31 0.1619(7) 0.8322(3) 0.6010(3) 0.1207(18) Uani d DU 1 D .
F F32 0.0636(4) 0.9746(2) 0.7061(2) 0.1150(17) Uani d DU 1 D .
F F33A 0.2349(8) 0.8802(7) 0.6837(6) 0.087(2) Uani d PDU 0.504(11) D 1
F F34A 0.1899(13) 0.9731(4) 0.5981(4) 0.103(2) Uani d PDU 0.504(11) D 1
F F35A -0.0069(8) 0.9304(7) 0.6205(6) 0.092(2) Uani d PDU 0.504(11) D 1
F F36A 0.0369(13) 0.8360(4) 0.7078(4) 0.110(3) Uani d PDU 0.504(11) D 1
F F33B 0.1814(14) 0.8499(6) 0.7068(4) 0.093(2) Uani d PDU 0.496(11) D 2
F F34B 0.2402(7) 0.9517(6) 0.6205(6) 0.096(2) Uani d PDU 0.496(11) D 2
F F35B 0.0393(12) 0.9568(5) 0.6001(4) 0.093(2) Uani d PDU 0.496(11) D 2
F F36B -0.0135(7) 0.8567(6) 0.6856(6) 0.102(2) Uani d PDU 0.496(11) D 2
C C60 0.2240(16) 0.9463(8) 0.8637(6) 0.103(4) Uani d U 1 . .
C C61 0.0866(14) 0.9280(12) 0.8785(8) 0.170(8) Uani d U 1 . .
H H61A 0.0562 0.9410 0.8358 0.255 Uiso calc R 1 . .
H H61B 0.0352 0.9634 0.9146 0.255 Uiso calc R 1 . .
H H61C 0.0780 0.8677 0.8949 0.255 Uiso calc R 1 . .
C C62 0.3229(12) 0.8804(9) 0.8318(7) 0.124(4) Uani d U 1 . .
H H62A 0.3196 0.8772 0.7834 0.187 Uiso calc R 1 . .
H H62B 0.3062 0.8249 0.8583 0.187 Uiso calc R 1 . .
H H62C 0.4083 0.8956 0.8327 0.187 Uiso calc R 1 . .
O O1 0.2560(17) 1.0104(7) 0.8765(7) 0.217(7) Uani d . 1 . .

loop_
_atom_site_aniso_label
_atom_site_aniso_U_11
_atom_site_aniso_U_22
_atom_site_aniso_U_33
_atom_site_aniso_U_12
_atom_site_aniso_U_13
_atom_site_aniso_U_23
C1 0.035(4) 0.047(4) 0.036(4) -0.002(3) -0.002(3) -0.004(3)
C2 0.035(4) 0.055(5) 0.051(5) 0.001(3) -0.005(3) 0.006(4)
C3 0.036(4) 0.060(5) 0.046(5) -0.007(3) -0.016(3) 0.005(4)
C4 0.036(4) 0.053(4) 0.039(4) -0.007(3) -0.011(3) -0.009(3)
C4A 0.036(4) 0.038(4) 0.035(4) -0.005(3) -0.011(3) -0.006(3)
C5A 0.042(4) 0.034(4) 0.041(4) -0.002(3) -0.014(3) 0.003(3)
C6 0.060(5) 0.045(5) 0.066(6) -0.004(4) -0.021(4) -0.002(4)
C7 0.072(6) 0.053(5) 0.065(6) -0.004(4) -0.007(5) 0.014(5)
C8 0.084(6) 0.072(6) 0.045(5) -0.004(5) -0.007(4) 0.014(5)
C9 0.074(6) 0.050(5) 0.043(5) -0.002(4) -0.006(4) 0.001(4)
C10A 0.035(4) 0.045(4) 0.038(4) -0.003(3) -0.007(3) -0.003(3)
C11 0.076(6) 0.044(5) 0.054(5) 0.009(4) -0.002(4) -0.011(4)
C12 0.062(5) 0.073(6) 0.041(5) -0.022(4) 0.011(4) -0.002(4)
C13 0.048(5) 0.068(6) 0.051(5) -0.010(4) -0.003(4) 0.021(4)
C14 0.054(5) 0.054(5) 0.083(7) -0.023(4) 0.003(5) -0.019(5)
C15 0.040(4) 0.110(8) 0.051(5) -0.031(5) -0.015(4) 0.014(5)
C16 0.036(4) 0.059(5) 0.076(7) 0.001(3) 0.005(4) 0.010(5)
C9A 0.046(4) 0.046(4) 0.035(4) -0.008(3) -0.011(3) 0.006(3)
Fe1 0.0323(5) 0.0403(6) 0.0323(6) -0.0018(4) -0.0076(4) -0.0029(4)
S10 0.0770(13) 0.0426(11) 0.0396(11) -0.0078(9) -0.0233(10) -0.0045(9)
S5 0.0626(12) 0.0427(11) 0.0419(11) 0.0075(8) -0.0154(9) -0.0108(9)
C21 0.036(4) 0.043(4) 0.051(5) 0.002(3) -0.011(3) -0.004(4)
C22 0.041(4) 0.056(5) 0.061(6) 0.006(3) -0.020(4) -0.001(4)
C23 0.058(5) 0.059(5) 0.044(5) 0.004(4) -0.011(4) 0.007(4)
C24 0.054(5) 0.044(4) 0.050(5) -0.004(3) -0.002(4) 0.005(4)
C24A 0.045(4) 0.035(4) 0.056(5) -0.002(3) -0.004(3) -0.009(4)
C25A 0.050(4) 0.053(5) 0.040(4) -0.009(3) -0.011(3) -0.013(4)
C26 0.056(5) 0.068(6) 0.081(7) -0.015(4) -0.021(5) -0.003(5)
C27 0.066(6) 0.078(7) 0.123(10) 0.000(5) -0.045(6) -0.017(7)
C28 0.090(7) 0.061(6) 0.095(8) -0.009(5) -0.047(6) 0.001(5)
C29 0.075(6) 0.060(5) 0.052(5) -0.017(4) -0.020(4) 0.002(4)
C29A 0.057(5) 0.048(4) 0.036(4) -0.007(3) -0.011(3) -0.013(4)
C30A 0.039(4) 0.034(4) 0.042(4) 0.001(3) 0.001(3) -0.008(3)
C31 0.045(4) 0.060(5) 0.059(5) -0.008(4) -0.009(4) -0.006(4)
C32 0.108(8) 0.055(6) 0.068(7) 0.040(6) -0.009(7) -0.013(5)
C33 0.065(6) 0.043(5) 0.133(11) -0.004(4) 0.013(7) -0.033(6)
C34 0.100(8) 0.081(7) 0.081(8) 0.029(6) -0.037(7) -0.050(6)
C35 0.084(7) 0.079(7) 0.075(8) 0.002(6) 0.026(6) -0.028(6)
C36 0.044(5) 0.085(7) 0.114(10) 0.025(5) -0.015(6) -0.041(7)
Fe2 0.0392(5) 0.0393(6) 0.0370(6) 0.0017(4) -0.0045(4) -0.0060(5)
S30 0.0472(11) 0.0758(14) 0.0366(11) -0.0126(9) 0.0015(8) -0.0071(10)
S25 0.0642(13) 0.0507(12) 0.0591(14) -0.0231(9) -0.0132(10) -0.0042(10)
C54 0.042(4) 0.087(5) 0.068(5) -0.007(3) -0.019(3) -0.002(3)
C55 0.042(4) 0.087(5) 0.068(5) -0.007(3) -0.019(3) -0.002(3)
C53 0.042(4) 0.087(5) 0.068(5) -0.007(3) -0.019(3) -0.002(3)
C52 0.042(4) 0.087(5) 0.068(5) -0.007(3) -0.019(3) -0.002(3)
C56 0.042(4) 0.087(5) 0.068(5) -0.007(3) -0.019(3) -0.002(3)
C52B 0.042(8) 0.088(11) 0.063(9) -0.003(6) -0.025(6) 0.012(7)
C53B 0.042(8) 0.088(11) 0.063(9) -0.003(6) -0.025(6) 0.012(7)
C54B 0.042(8) 0.088(11) 0.063(9) -0.003(6) -0.025(6) 0.012(7)
C55B 0.042(8) 0.088(11) 0.063(9) -0.003(6) -0.025(6) 0.012(7)
C56B 0.042(8) 0.088(11) 0.063(9) -0.003(6) -0.025(6) 0.012(7)
C50A 0.041(4) 0.049(4) 0.047(5) -0.002(3) -0.017(3) -0.001(4)
C41 0.042(4) 0.060(5) 0.062(5) -0.005(3) -0.019(4) -0.011(4)
C42 0.043(4) 0.053(5) 0.097(8) -0.006(4) -0.022(5) -0.009(5)
C43 0.045(5) 0.055(5) 0.082(7) -0.011(4) -0.005(4) 0.008(5)
C44 0.037(4) 0.066(5) 0.049(5) 0.000(3) 0.001(3) 0.004(4)
C44A 0.036(4) 0.048(4) 0.044(5) -0.002(3) -0.006(3) 0.002(4)
C45A 0.044(4) 0.044(4) 0.055(5) 0.001(3) -0.006(4) 0.001(4)
C46 0.065(6) 0.066(6) 0.085(7) 0.002(5) -0.019(5) -0.028(5)
C47 0.085(7) 0.064(7) 0.119(10) -0.020(5) -0.022(7) -0.016(7)
C48 0.101(8) 0.067(7) 0.110(10) -0.032(6) -0.015(7) 0.010(7)
C49 0.087(7) 0.074(7) 0.059(6) -0.001(5) -0.010(5) 0.007(5)
C49A 0.053(5) 0.047(5) 0.059(6) 0.006(3) -0.011(4) 0.006(4)
C51 0.098(7) 0.090(7) 0.063(6) 0.002(5) -0.034(5) -0.032(5)
Fe3 0.0330(5) 0.0509(6) 0.0468(7) -0.0005(4) -0.0090(5) 0.0006(5)
S45 0.0581(12) 0.0592(13) 0.0519(13) 0.0005(9) 0.0029(10) -0.0056(10)
S50 0.0838(15) 0.0592(13) 0.0502(13) -0.0012(11) -0.0300(11) 0.0036(10)
P1 0.0776(15) 0.0619(14) 0.0708(16) -0.0020(11) -0.0209(12) -0.0127(11)
F11 0.165(5) 0.097(4) 0.088(4) -0.011(3) -0.010(4) -0.036(3)
F12 0.174(5) 0.101(4) 0.114(4) 0.024(4) -0.014(4) -0.051(4)
F13A 0.091(5) 0.094(5) 0.123(6) -0.012(4) 0.004(4) 0.011(4)
F14A 0.112(5) 0.107(5) 0.106(5) 0.010(5) -0.045(4) 0.001(4)
F15A 0.099(5) 0.093(5) 0.138(6) -0.023(4) 0.002(5) 0.003(5)
F16A 0.120(5) 0.104(5) 0.119(5) -0.011(4) -0.053(4) 0.024(4)
F14B 0.091(4) 0.111(6) 0.105(6) -0.014(5) -0.031(5) -0.012(5)
F15B 0.102(6) 0.084(5) 0.120(5) -0.003(5) -0.012(5) 0.020(4)
F13B 0.117(6) 0.093(5) 0.096(5) -0.006(5) -0.008(6) 0.015(4)
F16B 0.085(4) 0.138(6) 0.121(6) -0.026(5) -0.028(5) 0.014(5)
P2 0.0523(11) 0.0636(13) 0.0489(12) -0.0009(9) -0.0127(9) -0.0098(10)
F21 0.127(4) 0.108(4) 0.086(4) 0.009(3) -0.026(3) -0.048(3)
F22 0.109(4) 0.105(4) 0.060(3) 0.031(3) -0.031(3) -0.031(3)
F23A 0.093(6) 0.080(4) 0.089(5) 0.012(4) -0.014(5) 0.014(4)
F24A 0.055(4) 0.112(6) 0.086(6) -0.009(4) -0.006(4) -0.013(5)
F25A 0.093(6) 0.094(4) 0.071(5) -0.028(4) -0.034(4) 0.010(4)
F26A 0.062(4) 0.092(6) 0.099(6) -0.023(4) -0.028(4) 0.000(5)
F23B 0.070(4) 0.119(6) 0.065(5) 0.028(4) -0.016(4) -0.007(5)
F24B 0.087(5) 0.110(5) 0.080(5) -0.056(4) -0.020(4) 0.001(4)
F25B 0.073(4) 0.096(6) 0.082(5) 0.000(4) -0.036(4) 0.006(4)
F26B 0.084(6) 0.090(5) 0.109(5) -0.007(4) 0.003(5) 0.023(4)
P3 0.0679(13) 0.0480(12) 0.0782(16) -0.0036(9) -0.0300(11) -0.0060(10)
F31 0.150(4) 0.103(3) 0.125(4) 0.034(3) -0.059(3) -0.059(3)
F32 0.124(4) 0.100(3) 0.118(4) 0.020(3) -0.017(3) -0.051(3)
F33A 0.079(4) 0.091(5) 0.101(5) -0.008(3) -0.044(3) -0.001(4)
F34A 0.092(4) 0.100(4) 0.108(5) -0.015(4) -0.021(4) 0.031(3)
F35A 0.085(4) 0.079(5) 0.122(5) -0.010(3) -0.052(3) 0.016(4)
F36A 0.102(5) 0.093(4) 0.126(5) -0.017(4) -0.030(4) 0.043(3)
F33B 0.101(5) 0.085(4) 0.098(4) -0.004(4) -0.047(4) 0.015(3)
F34B 0.077(4) 0.106(5) 0.106(5) -0.022(3) -0.025(4) 0.010(4)
F35B 0.092(4) 0.080(4) 0.110(4) -0.007(4) -0.043(4) 0.026(4)
F36B 0.092(4) 0.097(4) 0.119(5) -0.030(3) -0.039(4) 0.029(4)
C60 0.182(11) 0.072(8) 0.063(7) 0.015(7) -0.058(8) 0.003(6)
C61 0.123(9) 0.28(2) 0.091(10) 0.076(11) -0.038(9) -0.011(11)
C62 0.115(9) 0.148(12) 0.108(11) 0.021(8) -0.030(8) -0.027(9)
O1 0.42(2) 0.084(7) 0.170(12) -0.007(10) -0.115(13) -0.019(7)

loop_
_atom_type_symbol
_atom_type_description
_atom_type_scat_dispersion_real
_atom_type_scat_dispersion_imag
_atom_type_scat_source
C C 0.0033 0.0016 'International Tables Vol C Tables 4.2.6.8 and 6.1.1.4'
H H 0.0000 0.0000 'International Tables Vol C Tables 4.2.6.8 and 6.1.1.4'
F F 0.0171 0.0103 'International Tables Vol C Tables 4.2.6.8 and 6.1.1.4'
P P 0.1023 0.0942 'International Tables Vol C Tables 4.2.6.8 and 6.1.1.4'
S S 0.1246 0.1234 'International Tables Vol C Tables 4.2.6.8 and 6.1.1.4'
Fe Fe 0.3463 0.8444 'International Tables Vol C Tables 4.2.6.8 and 6.1.1.4'
O O 0.0106 0.0060 'International Tables Vol C Tables 4.2.6.8 and 6.1.1.4'

loop_
_geom_angle_atom_site_label_1
_geom_angle_atom_site_label_2
_geom_angle_atom_site_label_3
_geom_angle_site_symmetry_1
_geom_angle_site_symmetry_3
_geom_angle
_geom_angle_publ_flag
C2 C1 C10A . . 118.5(6) ?
C2 C1 C11 . . 120.6(6) ?
C10A C1 C11 . . 120.9(6) ?
C2 C1 Fe1 . . 69.6(4) ?
C10A C1 Fe1 . . 70.2(4) ?
C11 C1 Fe1 . . 129.8(5) ?
C3 C2 C1 . . 121.9(7) ?
C3 C2 Fe1 . . 70.4(4) ?
C1 C2 Fe1 . . 71.0(4) ?
C3 C2 H2 . . 118.0 ?
C1 C2 H2 . . 118.0 ?
Fe1 C2 H2 . . 118.0 ?
C2 C3 C4 . . 120.3(7) ?
C2 C3 Fe1 . . 70.4(4) ?
C4 C3 Fe1 . . 71.0(4) ?
C2 C3 H3 . . 119.1 ?
C4 C3 H3 . . 119.1 ?
Fe1 C3 H3 . . 119.1 ?
C3 C4 C4A . . 119.0(6) ?
C3 C4 Fe1 . . 69.7(4) ?
C4A C4 Fe1 . . 69.4(4) ?
C3 C4 H4 . . 119.5 ?
C4A C4 H4 . . 119.5 ?
Fe1 C4 H4 . . 119.5 ?
C10A C4A C4 . . 120.6(6) ?
C10A C4A S5 . . 122.4(5) ?
C4 C4A S5 . . 116.9(5) ?
C10A C4A Fe1 . . 70.8(4) ?
C4 C4A Fe1 . . 70.7(4) ?
S5 C4A Fe1 . . 127.3(3) ?
C9A C5A C6 . . 118.6(7) ?
C9A C5A S5 . . 122.7(5) ?
C6 C5A S5 . . 118.5(6) ?
C7 C6 C5A . . 120.1(8) ?
C7 C6 H6 . . 120.0 ?
C5A C6 H6 . . 120.0 ?
C6 C7 C8 . . 120.8(8) ?
C6 C7 H7 . . 119.6 ?
C8 C7 H7 . . 119.6 ?
C7 C8 C9 . . 119.3(8) ?
C7 C8 H8 . . 120.3 ?
C9 C8 H8 . . 120.3 ?
C9A C9 C8 . . 120.8(8) ?
C9A C9 H9 . . 119.6 ?
C8 C9 H9 . . 119.6 ?
C4A C10A C1 . . 119.8(6) ?
C4A C10A S10 . . 120.9(5) ?
C1 C10A S10 . . 119.1(5) ?
C4A C10A Fe1 . . 69.5(4) ?
C1 C10A Fe1 . . 70.2(4) ?
S10 C10A Fe1 . . 128.6(3) ?
C1 C11 H11A . . 109.5 ?
C1 C11 H11B . . 109.5 ?
H11A C11 H11B . . 109.5 ?
C1 C11 H11C . . 109.5 ?
H11A C11 H11C . . 109.5 ?
H11B C11 H11C . . 109.5 ?
C16 C12 C13 . . 108.4(8) ?
C16 C12 Fe1 . . 69.9(5) ?
C13 C12 Fe1 . . 70.1(4) ?
C16 C12 H12 . . 125.8 ?
C13 C12 H12 . . 125.8 ?
Fe1 C12 H12 . . 125.8 ?
C12 C13 C14 . . 108.4(8) ?
C12 C13 Fe1 . . 70.3(4) ?
C14 C13 Fe1 . . 70.2(5) ?
C12 C13 H13 . . 125.8 ?
C14 C13 H13 . . 125.8 ?
Fe1 C13 H13 . . 125.8 ?
C13 C14 C15 . . 106.9(8) ?
C13 C14 Fe1 . . 70.1(4) ?
C15 C14 Fe1 . . 69.3(5) ?
C13 C14 H14 . . 126.5 ?
C15 C14 H14 . . 126.5 ?
Fe1 C14 H14 . . 126.5 ?
C16 C15 C14 . . 108.2(8) ?
C16 C15 Fe1 . . 70.4(4) ?
C14 C15 Fe1 . . 70.5(4) ?
C16 C15 H15 . . 125.9 ?
C14 C15 H15 . . 125.9 ?
Fe1 C15 H15 . . 125.9 ?
C12 C16 C15 . . 108.1(8) ?
C12 C16 Fe1 . . 70.7(4) ?
C15 C16 Fe1 . . 69.7(4) ?
C12 C16 H16 . . 125.9 ?
C15 C16 H16 . . 125.9 ?
Fe1 C16 H16 . . 125.9 ?
C9 C9A C5A . . 120.3(7) ?
C9 C9A S10 . . 117.9(6) ?
C5A C9A S10 . . 121.7(5) ?
C15 Fe1 C16 . . 39.9(3) ?
C15 Fe1 C13 . . 66.8(3) ?
C16 Fe1 C13 . . 66.5(3) ?
C15 Fe1 C14 . . 40.2(3) ?
C16 Fe1 C14 . . 67.1(3) ?
C13 Fe1 C14 . . 39.7(3) ?
C15 Fe1 C12 . . 66.5(4) ?
C16 Fe1 C12 . . 39.3(3) ?
C13 Fe1 C12 . . 39.6(3) ?
C14 Fe1 C12 . . 66.7(3) ?
C15 Fe1 C2 . . 139.7(4) ?
C16 Fe1 C2 . . 172.1(3) ?
C13 Fe1 C2 . . 105.7(3) ?
C14 Fe1 C2 . . 108.0(3) ?
C12 Fe1 C2 . . 133.6(3) ?
C15 Fe1 C3 . . 171.6(3) ?
C16 Fe1 C3 . . 139.5(4) ?
C13 Fe1 C3 . . 104.9(3) ?
C14 Fe1 C3 . . 132.2(3) ?
C12 Fe1 C3 . . 108.3(3) ?
C2 Fe1 C3 . . 39.2(3) ?
C15 Fe1 C4A . . 116.6(3) ?
C16 Fe1 C4A . . 102.4(3) ?
C13 Fe1 C4A . . 159.5(3) ?
C14 Fe1 C4A . . 153.8(3) ?
C12 Fe1 C4A . . 121.2(3) ?
C2 Fe1 C4A . . 84.5(3) ?
C3 Fe1 C4A . . 71.7(3) ?
C15 Fe1 C4 . . 146.7(4) ?
C16 Fe1 C4 . . 112.0(3) ?
C13 Fe1 C4 . . 126.1(3) ?
C14 Fe1 C4 . . 165.7(4) ?
C12 Fe1 C4 . . 103.1(3) ?
C2 Fe1 C4 . . 71.1(3) ?
C3 Fe1 C4 . . 39.3(3) ?
C4A Fe1 C4 . . 39.9(2) ?
C15 Fe1 C1 . . 111.5(3) ?
C16 Fe1 C1 . . 146.2(3) ?
C13 Fe1 C1 . . 127.0(3) ?
C14 Fe1 C1 . . 102.8(3) ?
C12 Fe1 C1 . . 166.6(3) ?
C2 Fe1 C1 . . 39.5(3) ?
C3 Fe1 C1 . . 71.9(3) ?
C4A Fe1 C1 . . 72.0(3) ?
C4 Fe1 C1 . . 85.6(3) ?
C15 Fe1 C10A . . 102.4(3) ?
C16 Fe1 C10A . . 116.5(3) ?
C13 Fe1 C10A . . 160.4(3) ?
C14 Fe1 C10A . . 121.6(3) ?
C12 Fe1 C10A . . 153.0(3) ?
C2 Fe1 C10A . . 71.2(3) ?
C3 Fe1 C10A . . 85.1(3) ?
C4A Fe1 C10A . . 39.7(2) ?
C4 Fe1 C10A . . 72.1(3) ?
C1 Fe1 C10A . . 39.6(3) ?
C10A S10 C9A . . 103.6(3) ?
C5A S5 C4A . . 102.4(3) ?
C22 C21 C30A . . 117.2(6) ?
C22 C21 C31 . . 121.1(7) ?
C30A C21 C31 . . 121.7(7) ?
C22 C21 Fe2 . . 69.1(4) ?
C30A C21 Fe2 . . 70.6(4) ?
C31 C21 Fe2 . . 131.0(5) ?
C23 C22 C21 . . 122.3(7) ?
C23 C22 Fe2 . . 70.0(4) ?
C21 C22 Fe2 . . 71.6(4) ?
C23 C22 H22 . . 117.8 ?
C21 C22 H22 . . 117.8 ?
Fe2 C22 H22 . . 117.8 ?
C24 C23 C22 . . 119.6(7) ?
C24 C23 Fe2 . . 70.7(4) ?
C22 C23 Fe2 . . 70.3(4) ?
C24 C23 H23 . . 119.4 ?
C22 C23 H23 . . 119.4 ?
Fe2 C23 H23 . . 119.4 ?
C23 C24 C24A . . 119.9(7) ?
C23 C24 Fe2 . . 70.4(4) ?
C24A C24 Fe2 . . 71.0(4) ?
C23 C24 H24 . . 119.4 ?
C24A C24 H24 . . 119.4 ?
Fe2 C24 H24 . . 119.4 ?
C24 C24A C30A . . 120.7(7) ?
C24 C24A S25 . . 117.8(6) ?
C30A C24A S25 . . 121.4(6) ?
C24 C24A Fe2 . . 69.6(4) ?
C30A C24A Fe2 . . 71.3(4) ?
S25 C24A Fe2 . . 133.6(4) ?
C26 C25A C29A . . 119.2(7) ?
C26 C25A S25 . . 118.8(6) ?
C29A C25A S25 . . 121.9(6) ?
C27 C26 C25A . . 120.4(8) ?
C27 C26 H26 . . 119.8 ?
C25A C26 H26 . . 119.8 ?
C26 C27 C28 . . 120.6(9) ?
C26 C27 H27 . . 119.7 ?
C28 C27 H27 . . 119.7 ?
C29 C28 C27 . . 119.3(9) ?
C29 C28 H28 . . 120.3 ?
C27 C28 H28 . . 120.3 ?
C29A C29 C28 . . 120.3(8) ?
C29A C29 H29 . . 119.8 ?
C28 C29 H29 . . 119.8 ?
C29 C29A C25A . . 120.1(7) ?
C29 C29A S30 . . 118.4(6) ?
C25A C29A S30 . . 121.5(6) ?
C24A C30A C21 . . 120.3(7) ?
C24A C30A S30 . . 121.4(6) ?
C21 C30A S30 . . 118.3(5) ?
C24A C30A Fe2 . . 69.6(4) ?
C21 C30A Fe2 . . 70.1(4) ?
S30 C30A Fe2 . . 135.2(4) ?
C21 C31 H31A . . 109.5 ?
C21 C31 H31B . . 109.5 ?
H31A C31 H31B . . 109.5 ?
C21 C31 H31C . . 109.5 ?
H31A C31 H31C . . 109.5 ?
H31B C31 H31C . . 109.5 ?
C36 C32 C33 . . 107.3(10) ?
C36 C32 Fe2 . . 70.8(5) ?
C33 C32 Fe2 . . 69.4(5) ?
C36 C32 H32 . . 126.3 ?
C33 C32 H32 . . 126.3 ?
Fe2 C32 H32 . . 126.3 ?
C34 C33 C32 . . 107.2(9) ?
C34 C33 Fe2 . . 70.0(5) ?
C32 C33 Fe2 . . 70.3(5) ?
C34 C33 H33 . . 126.4 ?
C32 C33 H33 . . 126.4 ?
Fe2 C33 H33 . . 126.4 ?
C35 C34 C33 . . 108.4(10) ?
C35 C34 Fe2 . . 71.2(6) ?
C33 C34 Fe2 . . 70.1(5) ?
C35 C34 H34 . . 125.8 ?
C33 C34 H34 . . 125.8 ?
Fe2 C34 H34 . . 125.8 ?
C34 C35 C36 . . 108.6(10) ?
C34 C35 Fe2 . . 69.8(5) ?
C36 C35 Fe2 . . 70.6(5) ?
C34 C35 H35 . . 125.7 ?
C36 C35 H35 . . 125.7 ?
Fe2 C35 H35 . . 125.7 ?
C32 C36 C35 . . 108.4(10) ?
C32 C36 Fe2 . . 70.0(5) ?
C35 C36 Fe2 . . 70.1(5) ?
C32 C36 H36 . . 125.8 ?
C35 C36 H36 . . 125.8 ?
Fe2 C36 H36 . . 125.8 ?
C34 Fe2 C33 . . 39.9(4) ?
C34 Fe2 C32 . . 66.9(4) ?
C33 Fe2 C32 . . 40.3(4) ?
C34 Fe2 C35 . . 39.0(4) ?
C33 Fe2 C35 . . 66.3(4) ?
C32 Fe2 C35 . . 66.2(4) ?
C34 Fe2 C36 . . 66.0(4) ?
C33 Fe2 C36 . . 66.5(4) ?
C32 Fe2 C36 . . 39.3(4) ?
C35 Fe2 C36 . . 39.2(4) ?
C34 Fe2 C23 . . 106.0(4) ?
C33 Fe2 C23 . . 136.9(5) ?
C32 Fe2 C23 . . 171.1(4) ?
C35 Fe2 C23 . . 104.9(4) ?
C36 Fe2 C23 . . 133.7(4) ?
C34 Fe2 C24 . . 130.4(5) ?
C33 Fe2 C24 . . 170.2(4) ?
C32 Fe2 C24 . . 141.7(5) ?
C35 Fe2 C24 . . 104.9(4) ?
C36 Fe2 C24 . . 109.8(4) ?
C23 Fe2 C24 . . 38.9(3) ?
C34 Fe2 C22 . . 102.9(4) ?
C33 Fe2 C22 . . 110.3(4) ?
C32 Fe2 C22 . . 145.2(5) ?
C35 Fe2 C22 . . 127.5(5) ?
C36 Fe2 C22 . . 166.7(4) ?
C23 Fe2 C22 . . 39.7(3) ?
C24 Fe2 C22 . . 71.0(3) ?
C34 Fe2 C24A . . 165.7(5) ?
C33 Fe2 C24A . . 149.4(5) ?
C32 Fe2 C24A . . 114.7(4) ?
C35 Fe2 C24A . . 127.3(4) ?
C36 Fe2 C24A . . 105.7(4) ?
C23 Fe2 C24A . . 70.7(3) ?
C24 Fe2 C24A . . 39.4(3) ?
C22 Fe2 C24A . . 83.5(3) ?
C34 Fe2 C21 . . 121.5(4) ?
C33 Fe2 C21 . . 101.6(3) ?
C32 Fe2 C21 . . 115.8(4) ?
C35 Fe2 C21 . . 159.8(4) ?
C36 Fe2 C21 . . 152.5(4) ?
C23 Fe2 C21 . . 72.3(3) ?
C24 Fe2 C21 . . 85.6(3) ?
C22 Fe2 C21 . . 39.3(3) ?
C24A Fe2 C21 . . 71.5(3) ?
C34 Fe2 C30A . . 155.2(5) ?
C33 Fe2 C30A . . 118.4(4) ?
C32 Fe2 C30A . . 104.3(3) ?
C35 Fe2 C30A . . 160.5(4) ?
C36 Fe2 C30A . . 122.8(4) ?
C23 Fe2 C30A . . 84.3(3) ?
C24 Fe2 C30A . . 71.3(3) ?
C22 Fe2 C30A . . 70.4(3) ?
C24A Fe2 C30A . . 39.0(3) ?
C21 Fe2 C30A . . 39.4(3) ?
C30A S30 C29A . . 103.0(3) ?
C25A S25 C24A . . 102.4(3) ?
C55 C54 C56 . . 108.0 ?
C55 C54 Fe3 . . 70.3(2) ?
C56 C54 Fe3 . . 68.9(2) ?
C55 C54 H54 . . 126.0 ?
C56 C54 H54 . . 126.0 ?
Fe3 C54 H54 . . 126.4 ?
C54 C55 C53 . . 108.0 ?
C54 C55 Fe3 . . 69.2(3) ?
C53 C55 Fe3 . . 69.4(2) ?
C54 C55 H55 . . 126.0 ?
C53 C55 H55 . . 126.0 ?
Fe3 C55 H55 . . 126.9 ?
C55 C53 C52 . . 108.0 ?
C55 C53 Fe3 . . 70.2(2) ?
C52 C53 Fe3 . . 68.8(3) ?
C55 C53 H53 . . 126.0 ?
C52 C53 H53 . . 126.0 ?
Fe3 C53 H53 . . 126.5 ?
C56 C52 C53 . . 108.0 ?
C56 C52 Fe3 . . 69.4(3) ?
C53 C52 Fe3 . . 70.4(2) ?
C56 C52 H52 . . 126.0 ?
C53 C52 H52 . . 126.0 ?
Fe3 C52 H52 . . 125.7 ?
C52 C56 C54 . . 108.0 ?
C52 C56 Fe3 . . 69.6(2) ?
C54 C56 Fe3 . . 70.3(2) ?
C52 C56 H56 . . 126.0 ?
C54 C56 H56 . . 126.0 ?
Fe3 C56 H56 . . 125.6 ?
C53B C52B C56B . . 119.3 ?
C53B C52B Fe3 . . 71.3(3) ?
C56B C52B Fe3 . . 73.1(3) ?
C53B C52B H52B . . 120.3 ?
C56B C52B H52B . . 120.3 ?
Fe3 C52B H52B . . 127.3 ?
C52B C53B C54B . . 97.9 ?
C52B C53B Fe3 . . 69.4(2) ?
C54B C53B Fe3 . . 69.2(2) ?
C52B C53B H53B . . 131.1 ?
C54B C53B H53B . . 131.1 ?
Fe3 C53B H53B . . 122.5 ?
C53B C54B C55B . . 106.8 ?
C53B C54B Fe3 . . 68.5(3) ?
C55B C54B Fe3 . . 72.5(2) ?
C53B C54B H54B . . 126.6 ?
C55B C54B H54B . . 126.6 ?
Fe3 C54B H54B . . 124.0 ?
C56B C55B C54B . . 111.3 ?
C56B C55B Fe3 . . 70.7(2) ?
C54B C55B Fe3 . . 65.8(2) ?
C56B C55B H55B . . 124.3 ?
C54B C55B H55B . . 124.3 ?
Fe3 C55B H55B . . 131.0 ?
C55B C56B C52B . . 103.8 ?
C55B C56B Fe3 . . 74.9(2) ?
C52B C56B Fe3 . . 66.9(2) ?
C55B C56B H56B . . 128.1 ?
C52B C56B H56B . . 128.1 ?
Fe3 C56B H56B . . 121.9 ?
C44A C50A C41 . . 120.4(7) ?
C44A C50A S50 . . 121.2(6) ?
C41 C50A S50 . . 118.3(6) ?
C44A C50A Fe3 . . 70.8(4) ?
C41 C50A Fe3 . . 70.2(4) ?
S50 C50A Fe3 . . 133.9(4) ?
C42 C41 C50A . . 117.6(8) ?
C42 C41 C51 . . 120.0(8) ?
C50A C41 C51 . . 122.3(8) ?
C42 C41 Fe3 . . 69.2(5) ?
C50A C41 Fe3 . . 70.0(4) ?
C51 C41 Fe3 . . 130.4(6) ?
C43 C42 C41 . . 122.4(8) ?
C43 C42 Fe3 . . 70.7(5) ?
C41 C42 Fe3 . . 70.9(4) ?
C43 C42 H42 . . 117.7 ?
C41 C42 H42 . . 117.7 ?
Fe3 C42 H42 . . 117.7 ?
C42 C43 C44 . . 119.5(8) ?
C42 C43 Fe3 . . 70.1(5) ?
C44 C43 Fe3 . . 70.3(4) ?
C42 C43 H43 . . 119.4 ?
C44 C43 H43 . . 119.4 ?
Fe3 C43 H43 . . 119.4 ?
C43 C44 C44A . . 120.0(8) ?
C43 C44 Fe3 . . 70.4(4) ?
C44A C44 Fe3 . . 71.0(4) ?
C43 C44 H44 . . 119.3 ?
C44A C44 H44 . . 119.3 ?
Fe3 C44 H44 . . 119.3 ?
C50A C44A C44 . . 120.0(7) ?
C50A C44A S45 . . 122.9(5) ?
C44 C44A S45 . . 117.1(6) ?
C50A C44A Fe3 . . 69.9(4) ?
C44 C44A Fe3 . . 69.2(4) ?
S45 C44A Fe3 . . 135.6(4) ?
C49A C45A C46 . . 118.8(8) ?
C49A C45A S45 . . 122.5(6) ?
C46 C45A S45 . . 118.6(7) ?
C47 C46 C45A . . 121.0(10) ?
C47 C46 H46 . . 119.5 ?
C45A C46 H46 . . 119.5 ?
C46 C47 C48 . . 120.2(10) ?
C46 C47 H47 . . 119.9 ?
C48 C47 H47 . . 119.9 ?
C47 C48 C49 . . 120.3(10) ?
C47 C48 H48 . . 119.9 ?
C49 C48 H48 . . 119.9 ?
C48 C49 C49A . . 119.3(10) ?
C48 C49 H49 . . 120.3 ?
C49A C49 H49 . . 120.3 ?
C45A C49A C49 . . 120.2(8) ?
C45A C49A S50 . . 122.4(6) ?
C49 C49A S50 . . 117.2(7) ?
C41 C51 H51A . . 109.5 ?
C41 C51 H51B . . 109.5 ?
H51A C51 H51B . . 109.5 ?
C41 C51 H51C . . 109.5 ?
H51A C51 H51C . . 109.5 ?
H51B C51 H51C . . 109.5 ?
C56 Fe3 C52B . . 57.37(13) ?
C56 Fe3 C52 . . 40.97(11) ?
C52B Fe3 C52 . . 22.68(6) ?
C56 Fe3 C54 . . 40.79(12) ?
C52B Fe3 C54 . . 70.56(12) ?
C52 Fe3 C54 . . 68.60(13) ?
C56 Fe3 C53 . . 68.56(13) ?
C52B Fe3 C53 . . 18.66(5) ?
C52 Fe3 C53 . . 40.71(10) ?
C54 Fe3 C53 . . 68.20(12) ?
C56 Fe3 C53B . . 76.71(12) ?
C52B Fe3 C53B . . 39.31(10) ?
C52 Fe3 C53B . . 59.57(13) ?
C54 Fe3 C53B . . 60.73(14) ?
C53 Fe3 C53B . . 21.36(6) ?
C56 Fe3 C55 . . 68.37(13) ?
C52B Fe3 C55 . . 54.17(12) ?
C52 Fe3 C55 . . 68.31(12) ?
C54 Fe3 C55 . . 40.44(11) ?
C53 Fe3 C55 . . 40.39(10) ?
C53B Fe3 C55 . . 23.30(7) ?
C56 Fe3 C54B . . 55.82(13) ?
C52B Fe3 C54B . . 63.60(11) ?
C52 Fe3 C54B . . 70.31(11) ?
C54 Fe3 C54B . . 20.86(6) ?
C53 Fe3 C54B . . 55.00(12) ?
C53B Fe3 C54B . . 42.31(11) ?
C55 Fe3 C54B . . 20.10(6) ?
C56 Fe3 C42 . . 123.9(4) ?
C52B Fe3 C42 . . 104.5(3) ?
C52 Fe3 C42 . . 101.0(3) ?
C54 Fe3 C42 . . 164.5(4) ?
C53 Fe3 C42 . . 111.9(3) ?
C53B Fe3 C42 . . 124.9(4) ?
C55 Fe3 C42 . . 147.9(4) ?
C54B Fe3 C42 . . 166.8(4) ?
C56 Fe3 C44 . . 164.1(4) ?
C52B Fe3 C44 . . 128.2(4) ?
C52 Fe3 C44 . . 148.9(4) ?
C54 Fe3 C44 . . 123.9(4) ?
C53 Fe3 C44 . . 112.9(3) ?
C53B Fe3 C44 . . 99.5(3) ?
C55 Fe3 C44 . . 102.0(3) ?
C54B Fe3 C44 . . 111.1(3) ?
C42 Fe3 C44 . . 71.0(4) ?
C56 Fe3 C43 . . 156.2(4) ?
C52B Fe3 C43 . . 105.4(3) ?
C52 Fe3 C43 . . 117.1(4) ?
C54 Fe3 C43 . . 155.6(4) ?
C53 Fe3 C43 . . 100.0(3) ?
C53B Fe3 C43 . . 100.3(3) ?
C55 Fe3 C43 . . 117.1(4) ?
C54B Fe3 C43 . . 135.3(4) ?
C42 Fe3 C43 . . 39.2(3) ?
C44 Fe3 C43 . . 39.3(3) ?
C56 Fe3 C50A . . 106.0(3) ?
C52B Fe3 C50A . . 157.9(4) ?
C52 Fe3 C50A . . 135.3(4) ?
C54 Fe3 C50A . . 107.3(3) ?
C53 Fe3 C50A . . 174.5(3) ?
C53B Fe3 C50A . . 159.0(4) ?
C55 Fe3 C50A . . 137.7(4) ?
C54B Fe3 C50A . . 121.6(3) ?
C42 Fe3 C50A . . 71.5(3) ?
C44 Fe3 C50A . . 72.1(3) ?
C43 Fe3 C50A . . 85.4(3) ?
C44A S45 C45A . . 102.7(4) ?
C50A S50 C49A . . 102.8(4) ?
F16B P1 F13B . . 102.5(10) ?
F16B P1 F15B . . 84.4(9) ?
F13B P1 F15B . . 173.1(11) ?
F16B P1 F14B . . 168.7(10) ?
F13B P1 F14B . . 88.8(10) ?
F15B P1 F14B . . 84.3(9) ?
F14A P1 F13A . . 88.0(7) ?
F16B P1 F11 . . 92.6(4) ?
F13B P1 F11 . . 89.6(4) ?
F15B P1 F11 . . 90.3(4) ?
F14B P1 F11 . . 87.7(4) ?
F14A P1 F11 . . 88.2(4) ?
F13A P1 F11 . . 91.4(4) ?
F14A P1 F16A . . 179.6(2) ?
F13A P1 F16A . . 92.1(7) ?
F11 P1 F16A . . 92.3(4) ?
F14A P1 F15A . . 92.4(7) ?
F13A P1 F15A . . 179.3(4) ?
F11 P1 F15A . . 89.2(4) ?
F16A P1 F15A . . 87.5(7) ?
F16B P1 F12 . . 89.83(13) ?
F13B P1 F12 . . 89.79(13) ?
F15B P1 F12 . . 89.98(13) ?
F14B P1 F12 . . 89.92(13) ?
F14A P1 F12 . . 89.85(13) ?
F13A P1 F12 . . 89.88(13) ?
F11 P1 F12 . . 177.6(4) ?
F16A P1 F12 . . 89.73(13) ?
F15A P1 F12 . . 89.58(13) ?
F24B P2 F25B . . 88.4(6) ?
F23A P2 F26A . . 94.4(7) ?
F24B P2 F23B . . 93.8(7) ?
F25B P2 F23B . . 177.8(7) ?
F24B P2 F26B . . 179.3(7) ?
F25B P2 F26B . . 90.9(7) ?
F23B P2 F26B . . 86.9(7) ?
F24B P2 F22 . . 90.06(13) ?
F25B P2 F22 . . 89.98(13) ?
F23A P2 F22 . . 89.81(13) ?
F26A P2 F22 . . 89.89(13) ?
F23B P2 F22 . . 90.01(13) ?
F26B P2 F22 . . 89.87(13) ?
F24B P2 F21 . . 89.4(3) ?
F25B P2 F21 . . 90.0(3) ?
F23A P2 F21 . . 90.6(3) ?
F26A P2 F21 . . 90.3(3) ?
F23B P2 F21 . . 90.0(3) ?
F26B P2 F21 . . 90.6(3) ?
F22 P2 F21 . . 179.5(3) ?
F23A P2 F24A . . 92.7(7) ?
F26A P2 F24A . . 172.9(7) ?
F22 P2 F24A . . 89.60(13) ?
F21 P2 F24A . . 90.2(3) ?
F23A P2 F25A . . 179.3(4) ?
F26A P2 F25A . . 85.3(6) ?
F22 P2 F25A . . 89.60(13) ?
F21 P2 F25A . . 90.0(3) ?
F24A P2 F25A . . 87.6(7) ?
F32 P3 F35B . . 90.13(13) ?
F32 P3 F36A . . 90.01(13) ?
F32 P3 F34B . . 89.95(13) ?
F35B P3 F34B . . 92.9(7) ?
F32 P3 F31 . . 178.4(3) ?
F35B P3 F31 . . 91.0(3) ?
F36A P3 F31 . . 88.5(4) ?
F34B P3 F31 . . 91.0(4) ?
F32 P3 F35A . . 89.90(13) ?
F36A P3 F35A . . 91.6(7) ?
F31 P3 F35A . . 90.7(3) ?
F32 P3 F36B . . 89.95(13) ?
F35B P3 F36B . . 87.7(7) ?
F34B P3 F36B . . 179.4(7) ?
F31 P3 F36B . . 89.1(4) ?
F32 P3 F33A . . 89.96(13) ?
F36A P3 F33A . . 89.7(7) ?
F31 P3 F33A . . 89.5(3) ?
F35A P3 F33A . . 178.6(7) ?
F32 P3 F33B . . 89.88(13) ?
F35B P3 F33B . . 177.5(7) ?
F34B P3 F33B . . 89.6(7) ?
F31 P3 F33B . . 88.9(3) ?
F36B P3 F33B . . 89.8(7) ?
F32 P3 F34A . . 89.71(13) ?
F36A P3 F34A . . 179.6(6) ?
F31 P3 F34A . . 91.7(4) ?
F35A P3 F34A . . 88.7(7) ?
F33A P3 F34A . . 89.9(7) ?
O1 C60 C62 . . 119.6(17) ?
O1 C60 C61 . . 122.4(16) ?
C62 C60 C61 . . 118.0(13) ?
C60 C61 H61A . . 109.5 ?
C60 C61 H61B . . 109.5 ?
H61A C61 H61B . . 109.5 ?
C60 C61 H61C . . 109.5 ?
H61A C61 H61C . . 109.5 ?
H61B C61 H61C . . 109.5 ?
C60 C62 H62A . . 109.5 ?
C60 C62 H62B . . 109.5 ?
H62A C62 H62B . . 109.5 ?
C60 C62 H62C . . 109.5 ?
H62A C62 H62C . . 109.5 ?
H62B C62 H62C . . 109.5 ?

loop_
_geom_bond_atom_site_label_1
_geom_bond_atom_site_label_2
_geom_bond_site_symmetry_2
_geom_bond_distance
_geom_bond_publ_flag
C1 C2 . 1.409(10) ?
C1 C10A . 1.418(9) ?
C1 C11 . 1.497(10) ?
C1 Fe1 . 2.095(6) ?
C2 C3 . 1.393(10) ?
C2 Fe1 . 2.076(7) ?
C2 H2 . 0.9800 ?
C3 C4 . 1.401(9) ?
C3 Fe1 . 2.077(6) ?
C3 H3 . 0.9800 ?
C4 C4A . 1.424(9) ?
C4 Fe1 . 2.094(6) ?
C4 H4 . 0.9800 ?
C4A C10A . 1.417(9) ?
C4A S5 . 1.770(6) ?
C4A Fe1 . 2.078(7) ?
C5A C9A . 1.398(9) ?
C5A C6 . 1.399(9) ?
C5A S5 . 1.750(7) ?
C6 C7 . 1.370(11) ?
C6 H6 . 0.9300 ?
C7 C8 . 1.377(12) ?
C7 H7 . 0.9300 ?
C8 C9 . 1.382(11) ?
C8 H8 . 0.9300 ?
C9 C9A . 1.365(10) ?
C9 H9 . 0.9300 ?
C10A S10 . 1.764(7) ?
C10A Fe1 . 2.095(7) ?
C11 H11A . 0.9600 ?
C11 H11B . 0.9600 ?
C11 H11C . 0.9600 ?
C12 C16 . 1.375(12) ?
C12 C13 . 1.386(11) ?
C12 Fe1 . 2.049(8) ?
C12 H12 . 0.9800 ?
C13 C14 . 1.392(12) ?
C13 Fe1 . 2.046(7) ?
C13 H13 . 0.9800 ?
C14 C15 . 1.402(12) ?
C14 Fe1 . 2.047(7) ?
C14 H14 . 0.9800 ?
C15 C16 . 1.388(12) ?
C15 Fe1 . 2.031(7) ?
C15 H15 . 0.9800 ?
C16 Fe1 . 2.039(7) ?
C16 H16 . 0.9800 ?
C9A S10 . 1.765(7) ?
C21 C22 . 1.411(10) ?
C21 C30A . 1.426(9) ?
C21 C31 . 1.495(10) ?
C21 Fe2 . 2.114(7) ?
C22 C23 . 1.411(10) ?
C22 Fe2 . 2.081(7) ?
C22 H22 . 0.9800 ?
C23 C24 . 1.385(11) ?
C23 Fe2 . 2.077(7) ?
C23 H23 . 0.9800 ?
C24 C24A . 1.408(10) ?
C24 Fe2 . 2.080(7) ?
C24 H24 . 0.9800 ?
C24A C30A . 1.410(9) ?
C24A S25 . 1.768(7) ?
C24A Fe2 . 2.099(7) ?
C25A C26 . 1.375(10) ?
C25A C29A . 1.396(10) ?
C25A S25 . 1.756(8) ?
C26 C27 . 1.370(13) ?
C26 H26 . 0.9300 ?
C27 C28 . 1.383(13) ?
C27 H27 . 0.9300 ?
C28 C29 . 1.379(11) ?
C28 H28 . 0.9300 ?
C29 C29A . 1.374(10) ?
C29 H29 . 0.9300 ?
C29A S30 . 1.767(7) ?
C30A S30 . 1.754(7) ?
C30A Fe2 . 2.121(7) ?
C31 H31A . 0.9600 ?
C31 H31B . 0.9600 ?
C31 H31C . 0.9600 ?
C32 C36 . 1.370(14) ?
C32 C33 . 1.397(14) ?
C32 Fe2 . 2.034(8) ?
C32 H32 . 0.9800 ?
C33 C34 . 1.382(14) ?
C33 Fe2 . 2.023(8) ?
C33 H33 . 0.9800 ?
C34 C35 . 1.356(14) ?
C34 Fe2 . 2.022(9) ?
C34 H34 . 0.9800 ?
C35 C36 . 1.371(14) ?
C35 Fe2 . 2.039(9) ?
C35 H35 . 0.9800 ?
C36 Fe2 . 2.045(8) ?
C36 H36 . 0.9800 ?
C54 C55 . 1.4200 ?
C54 C56 . 1.4200 ?
C54 Fe3 . 2.047(6) ?
C54 H54 . 0.9300 ?
C55 C53 . 1.4200 ?
C55 Fe3 . 2.061(6) ?
C55 H55 . 0.9300 ?
C53 C52 . 1.4200 ?
C53 Fe3 . 2.052(6) ?
C53 H53 . 0.9300 ?
C52 C56 . 1.4200 ?
C52 Fe3 . 2.031(6) ?
C52 H52 . 0.9300 ?
C56 Fe3 . 2.027(7) ?
C56 H56 . 0.9300 ?
C52B C53B . 1.3738 ?
C52B C56B . 1.4182 ?
C52B Fe3 . 2.030(6) ?
C52B H52B . 0.9300 ?
C53B C54B . 1.4860 ?
C53B Fe3 . 2.054(6) ?
C53B H53B . 0.9300 ?
C54B C55B . 1.5072 ?
C54B Fe3 . 2.064(6) ?
C54B H54B . 0.9300 ?
C55B C56B . 1.2623 ?
C55B Fe3 . 2.159(6) ?
C55B H55B . 0.9300 ?
C56B Fe3 . 2.111(6) ?
C56B H56B . 0.9300 ?
C50A C44A . 1.411(10) ?
C50A C41 . 1.426(10) ?
C50A S50 . 1.754(7) ?
C50A Fe3 . 2.093(7) ?
C41 C42 . 1.420(11) ?
C41 C51 . 1.500(11) ?
C41 Fe3 . 2.095(7) ?
C42 C43 . 1.393(12) ?
C42 Fe3 . 2.073(8) ?
C42 H42 . 0.9800 ?
C43 C44 . 1.400(11) ?
C43 Fe3 . 2.081(8) ?
C43 H43 . 0.9800 ?
C44 C44A . 1.425(10) ?
C44 Fe3 . 2.080(7) ?
C44 H44 . 0.9800 ?
C44A S45 . 1.752(7) ?
C44A Fe3 . 2.105(7) ?
C45A C49A . 1.382(11) ?
C45A C46 . 1.385(11) ?
C45A S45 . 1.753(8) ?
C46 C47 . 1.362(13) ?
C46 H46 . 0.9300 ?
C47 C48 . 1.366(15) ?
C47 H47 . 0.9300 ?
C48 C49 . 1.383(13) ?
C48 H48 . 0.9300 ?
C49 C49A . 1.393(11) ?
C49 H49 . 0.9300 ?
C49A S50 . 1.768(9) ?
C51 H51A . 0.9600 ?
C51 H51B . 0.9600 ?
C51 H51C . 0.9600 ?
P1 F16B . 1.5499(12) ?
P1 F13B . 1.5500(12) ?
P1 F15B . 1.5500(12) ?
P1 F14B . 1.5501(12) ?
P1 F14A . 1.5502(12) ?
P1 F13A . 1.550(3) ?
P1 F11 . 1.550(4) ?
P1 F16A . 1.551(3) ?
P1 F15A . 1.5507(12) ?
P1 F12 . 1.551(4) ?
P2 F24B . 1.5494(12) ?
P2 F25B . 1.5500(12) ?
P2 F23A . 1.5502(12) ?
P2 F26A . 1.5502(12) ?
P2 F23B . 1.5502(12) ?
P2 F26B . 1.5504(12) ?
P2 F22 . 1.551(3) ?
P2 F21 . 1.551(3) ?
P2 F24A . 1.5513(12) ?
P2 F25A . 1.5515(12) ?
P3 F32 . 1.549(3) ?
P3 F35B . 1.5496(12) ?
P3 F36A . 1.5497(12) ?
P3 F34B . 1.5498(12) ?
P3 F31 . 1.550(3) ?
P3 F35A . 1.5503(12) ?
P3 F36B . 1.5504(12) ?
P3 F33A . 1.5504(12) ?
P3 F33B . 1.5507(12) ?
P3 F34A . 1.5509(12) ?
C60 O1 . 1.155(14) ?
C60 C62 . 1.453(15) ?
C60 C61 . 1.456(19) ?
C61 H61A . 0.9600 ?
C61 H61B . 0.9600 ?
C61 H61C . 0.9600 ?
C62 H62A . 0.9600 ?
C62 H62B . 0.9600 ?
C62 H62C . 0.9600 ?
